data_4074101
loop_
_publ_author_name
'Ogasawara, Masamichi'
'Sakamoto, Takeshi'
'Ito, Azumi'
'Ge, Yonghui'
'Nakajima, Kiyohiko'
'Takahashi, Tamotsu'
'Hayashi, Tamio'

_publ_section_title
;
 Unprecedented Formation of \m-Vinylidene Complexes from
 Phospharuthenocene and Acyl Chloride via Activation of the C&#xE5FB;O
 Double Bond
;
_journal_issue 27
_journal_name_full Organometallics
_journal_page_first 6698
_journal_paper_doi 10.1021/om701063k
_journal_volume 26
_journal_year 2007
_chemical_formula_moiety 'C34 H50 O P2 Ru '
_chemical_formula_sum 'C34 H50 O P2 Ru'
_chemical_formula_weight 637.79
_space_group_IT_number 14
_symmetry_cell_setting monoclinic
_symmetry_Int_Tables_number 14
_symmetry_space_group_name_Hall '-P 2yab'
_symmetry_space_group_name_H-M 'P 1 21/a 1'
_cell_angle_alpha 90.0000
_cell_angle_beta 109.769(11)
_cell_angle_gamma 90.0000
_cell_formula_units_Z 4
_cell_length_a 12.178(3)
_cell_length_b 20.115(5)
_cell_length_c 13.900(5)
_cell_measurement_reflns_used 24758
_cell_measurement_temperature 298.1
_cell_measurement_theta_max 27.5
_cell_measurement_theta_min 3.1
_cell_volume 3204.3(16)
_computing_cell_refinement PROCESS-AUTO
_computing_data_collection PROCESS-AUTO
_computing_data_reduction CrystalStructure
_computing_publication_material 'CrystalStructure 3.7.0'
_computing_structure_refinement CRYSTALS
_computing_structure_solution SIR92
_diffrn_detector_area_resol_mean 10.00
_diffrn_measured_fraction_theta_full 0.997
_diffrn_measured_fraction_theta_max 0.997
_diffrn_measurement_device_type 'Rigaku RAXIS-RAPID'
_diffrn_measurement_method \w
_diffrn_radiation_type 'Mo K\a'
_diffrn_radiation_wavelength 0.71075
_diffrn_reflns_av_R_equivalents 0.026
_diffrn_reflns_limit_h_max 15
_diffrn_reflns_limit_h_min -15
_diffrn_reflns_limit_k_max 26
_diffrn_reflns_limit_k_min -26
_diffrn_reflns_limit_l_max 17
_diffrn_reflns_limit_l_min -18
_diffrn_reflns_number 30609
_diffrn_reflns_theta_full 27.48
_diffrn_reflns_theta_max 27.48
_exptl_absorpt_coefficient_mu 0.614
_exptl_absorpt_correction_T_max 0.940
_exptl_absorpt_correction_T_min 0.790
_exptl_absorpt_correction_type numerical
_exptl_absorpt_process_details
;
    Higashi, T. (1999). Program for Absorption Correction.
    Rigaku Corporation, Tokyo, Japan.
;
_exptl_crystal_colour yellow
_exptl_crystal_density_diffrn 1.322
_exptl_crystal_density_method 'not measured'
_exptl_crystal_description prism
_exptl_crystal_F_000 1344.00
_exptl_crystal_size_max 0.50
_exptl_crystal_size_mid 0.20
_exptl_crystal_size_min 0.10
_refine_diff_density_max 1.18
_refine_diff_density_min -0.65
_refine_ls_extinction_method none
_refine_ls_goodness_of_fit_ref 1.006
_refine_ls_hydrogen_treatment mixed
_refine_ls_number_parameters 399
_refine_ls_number_reflns 7329
_refine_ls_R_factor_gt 0.0425
_refine_ls_shift/su_max 0.0061
_refine_ls_structure_factor_coef Fsqd
_refine_ls_weighting_details 'w = 1/[0.0030Fo^2^ + 1.0000\s(Fo^2^)]/(4Fo^2^)'
_refine_ls_weighting_scheme calc
_refine_ls_wR_factor_ref 0.1548
_reflns_number_gt 5717
_reflns_number_total 7329
_reflns_threshold_expression F^2^>2.0\s(F^2^)
_cod_data_source_file om701063k-file003.cif
_cod_data_source_block '_tt39'
_cod_original_cell_volume 3204.1(15)
_cod_original_formula_sum 'C34 H50 O P2 Ru '
_cod_database_code 4074101

loop_
_symmetry_equiv_pos_site_id
_symmetry_equiv_pos_as_xyz
1 +X,+Y,+Z
2 1/2-X,1/2+Y,-Z
3 -X,-Y,-Z
4 1/2+X,1/2-Y,+Z

loop_
_atom_site_label
_atom_site_type_symbol
_atom_site_fract_x
_atom_site_fract_y
_atom_site_fract_z
_atom_site_U_iso_or_equiv
_atom_site_adp_type
_atom_site_occupancy
_atom_site_symmetry_multiplicity
_atom_site_calc_flag
_atom_site_refinement_flags
Ru(1) Ru 0.43702(2) 0.087940(10) 0.20936(2) 0.03315(8) Uani 1.00 1 d .
P(1) P 0.56905(8) 0.17689(5) 0.16161(8) 0.0471(2) Uani 1.00 1 d .
P(2) P 0.37701(6) 0.02421(5) 0.33201(6) 0.0397(2) Uani 1.00 1 d .
O(1) O 0.6421(2) 0.22809(18) 0.1362(2) 0.0720(9) Uani 1.00 1 d .
C(1) C 0.5638(2) 0.0921(2) 0.1330(2) 0.0459(9) Uani 1.00 1 d .
C(2) C 0.6149(3) 0.0548(2) 0.0829(3) 0.0568(12) Uani 1.00 1 d .
C(3) C 0.5706(2) 0.1621(2) 0.2904(2) 0.0468(9) Uani 1.00 1 d .
C(4) C 0.4622(3) 0.18002(18) 0.2978(2) 0.0449(9) Uani 1.00 1 d .
C(5) C 0.3720(2) 0.19055(17) 0.2006(2) 0.0427(8) Uani 1.00 1 d .
C(6) C 0.4109(2) 0.18218(18) 0.1173(2) 0.0409(8) Uani 1.00 1 d .
C(7) C 0.6823(3) 0.1441(2) 0.3787(3) 0.0578(11) Uani 1.00 1 d .
C(8) C 0.7773(4) 0.1941(2) 0.3934(3) 0.0723(14) Uani 1.00 1 d .
C(9) C 0.8890(4) 0.1724(3) 0.4780(4) 0.0899(18) Uani 1.00 1 d .
C(10) C 0.8681(4) 0.1579(3) 0.5780(4) 0.0876(18) Uani 1.00 1 d .
C(11) C 0.7737(5) 0.1089(3) 0.5628(4) 0.0929(18) Uani 1.00 1 d .
C(12) C 0.6587(3) 0.1312(2) 0.4785(3) 0.0659(13) Uani 1.00 1 d .
C(13) C 0.3420(3) 0.1934(2) 0.0062(2) 0.0516(10) Uani 1.00 1 d .
C(14) C 0.3410(5) 0.2680(2) -0.0183(4) 0.0846(17) Uani 1.00 1 d .
C(15) C 0.2719(7) 0.2804(4) -0.1328(5) 0.128(2) Uani 1.00 1 d .
C(16) C 0.1536(7) 0.2548(3) -0.1616(5) 0.120(2) Uani 1.00 1 d .
C(17) C 0.1500(4) 0.1821(3) -0.1384(4) 0.0868(17) Uani 1.00 1 d .
C(18) C 0.2165(3) 0.1678(2) -0.0248(3) 0.0592(11) Uani 1.00 1 d .
C(19) C 0.4751(2) -0.01383(17) 0.2787(2) 0.0384(8) Uani 1.00 1 d .
C(20) C 0.4248(2) -0.01903(18) 0.1706(2) 0.0417(8) Uani 1.00 1 d .
C(21) C 0.3123(2) 0.00771(18) 0.1313(2) 0.0444(8) Uani 1.00 1 d .
C(22) C 0.2714(2) 0.03512(18) 0.2075(2) 0.0409(8) Uani 1.00 1 d .
C(23) C 0.5881(2) -0.04642(18) 0.3447(2) 0.0439(8) Uani 1.00 1 d .
C(24) C 0.6844(3) -0.0493(2) 0.3000(3) 0.0588(11) Uani 1.00 1 d .
C(25) C 0.7930(4) -0.0819(2) 0.3752(5) 0.0808(17) Uani 1.00 1 d .
C(26) C 0.7678(4) -0.1502(2) 0.4069(4) 0.0812(16) Uani 1.00 1 d .
C(27) C 0.6683(5) -0.1493(2) 0.4478(4) 0.0830(17) Uani 1.00 1 d .
C(28) C 0.5602(4) -0.1166(2) 0.3727(3) 0.0621(12) Uani 1.00 1 d .
C(29) C 0.1500(2) 0.0631(2) 0.1868(2) 0.0459(9) Uani 1.00 1 d .
C(30) C 0.0630(3) 0.0061(2) 0.1656(3) 0.0623(12) Uani 1.00 1 d .
C(31) C -0.0615(3) 0.0304(3) 0.1475(4) 0.0817(16) Uani 1.00 1 d .
C(32) C -0.0692(3) 0.0739(3) 0.2353(5) 0.0824(17) Uani 1.00 1 d .
C(33) C 0.0169(3) 0.1299(2) 0.2544(4) 0.0698(14) Uani 1.00 1 d .
C(34) C 0.1405(3) 0.1055(2) 0.2747(3) 0.0514(10) Uani 1.00 1 d .
H(1) H 0.660(4) 0.072(2) 0.048(4) 0.068(14) Uiso 1.00 1 c .
H(2) H 0.606(3) 0.0135(19) 0.077(2) 0.033(9) Uiso 1.00 1 c .
H(3) H 0.4497 0.1843 0.3614 0.054 Uiso 1.00 1 c R
H(4) H 0.2940 0.2022 0.1936 0.051 Uiso 1.00 1 c R
H(5) H 0.7100 0.1035 0.3606 0.067 Uiso 1.00 1 c R
H(6) H 0.7919 0.1991 0.3308 0.085 Uiso 1.00 1 c R
H(7) H 0.7520 0.2353 0.4119 0.085 Uiso 1.00 1 c R
H(8) H 0.9178 0.1330 0.4571 0.104 Uiso 1.00 1 c R
H(9) H 0.9452 0.2068 0.4885 0.104 Uiso 1.00 1 c R
H(10) H 0.9381 0.1417 0.6269 0.098 Uiso 1.00 1 c R
H(11) H 0.8464 0.1984 0.6018 0.098 Uiso 1.00 1 c R
H(12) H 0.7980 0.0672 0.5448 0.102 Uiso 1.00 1 c R
H(13) H 0.7591 0.1047 0.6254 0.102 Uiso 1.00 1 c R
H(14) H 0.6307 0.1711 0.4988 0.076 Uiso 1.00 1 c R
H(15) H 0.6015 0.0974 0.4678 0.076 Uiso 1.00 1 c R
H(16) H 0.3799 0.1707 -0.0337 0.061 Uiso 1.00 1 c R
H(17) H 0.3059 0.2917 0.0228 0.095 Uiso 1.00 1 c R
H(18) H 0.4194 0.2825 -0.0029 0.095 Uiso 1.00 1 c R
H(19) H 0.2691 0.3269 -0.1454 0.141 Uiso 1.00 1 c R
H(20) H 0.3097 0.2589 -0.1739 0.141 Uiso 1.00 1 c R
H(21) H 0.1154 0.2779 -0.1223 0.125 Uiso 1.00 1 c R
H(22) H 0.1129 0.2621 -0.2323 0.125 Uiso 1.00 1 c R
H(23) H 0.0715 0.1675 -0.1551 0.097 Uiso 1.00 1 c R
H(24) H 0.1862 0.1588 -0.1790 0.097 Uiso 1.00 1 c R
H(25) H 0.2180 0.1211 -0.0136 0.068 Uiso 1.00 1 c R
H(26) H 0.1780 0.1891 0.0159 0.068 Uiso 1.00 1 c R
H(27) H 0.4636 -0.0388 0.1288 0.050 Uiso 1.00 1 c R
H(28) H 0.2673 0.0079 0.0606 0.052 Uiso 1.00 1 c R
H(29) H 0.6160 -0.0219 0.4067 0.050 Uiso 1.00 1 c R
H(30) H 0.6588 -0.0748 0.2388 0.069 Uiso 1.00 1 c R
H(31) H 0.7018 -0.0053 0.2848 0.070 Uiso 1.00 1 c R
H(32) H 0.8498 -0.0855 0.3426 0.092 Uiso 1.00 1 c R
H(33) H 0.8225 -0.0546 0.4342 0.092 Uiso 1.00 1 c R
H(34) H 0.7472 -0.1787 0.3491 0.093 Uiso 1.00 1 c R
H(35) H 0.8353 -0.1670 0.4582 0.093 Uiso 1.00 1 c R
H(36) H 0.6501 -0.1934 0.4619 0.097 Uiso 1.00 1 c R
H(37) H 0.6918 -0.1241 0.5092 0.097 Uiso 1.00 1 c R
H(38) H 0.5006 -0.1146 0.4024 0.075 Uiso 1.00 1 c R
H(39) H 0.5341 -0.1426 0.3121 0.075 Uiso 1.00 1 c R
H(40) H 0.1305 0.0902 0.1275 0.055 Uiso 1.00 1 c R
H(41) H 0.0653 -0.0180 0.1076 0.074 Uiso 1.00 1 c R
H(42) H 0.0840 -0.0224 0.2235 0.074 Uiso 1.00 1 c R
H(43) H -0.0836 0.0575 0.0880 0.096 Uiso 1.00 1 c R
H(44) H -0.1138 -0.0061 0.1370 0.096 Uiso 1.00 1 c R
H(45) H -0.1463 0.0901 0.2209 0.102 Uiso 1.00 1 c R
H(46) H -0.0486 0.0466 0.2945 0.102 Uiso 1.00 1 c R
H(47) H -0.0048 0.1579 0.1960 0.086 Uiso 1.00 1 c R
H(48) H 0.0138 0.1545 0.3119 0.086 Uiso 1.00 1 c R
H(49) H 0.1625 0.0789 0.3347 0.063 Uiso 1.00 1 c R
H(50) H 0.1919 0.1423 0.2848 0.062 Uiso 1.00 1 c R

loop_
_atom_site_aniso_label
_atom_site_aniso_U_11
_atom_site_aniso_U_22
_atom_site_aniso_U_33
_atom_site_aniso_U_12
_atom_site_aniso_U_13
_atom_site_aniso_U_23
Ru(1) 0.02439(14) 0.04406(18) 0.03075(16) -0.00071(9) 0.00898(11) -0.00137(10)
P(1) 0.0358(4) 0.0651(5) 0.0399(5) -0.0119(4) 0.0120(3) 0.0036(4)
P(2) 0.0329(4) 0.0515(4) 0.0356(4) 0.0000(3) 0.0128(3) 0.0012(3)
O(1) 0.0652(18) 0.091(2) 0.0598(18) -0.0334(17) 0.0215(15) 0.0068(17)
C(1) 0.0314(15) 0.073(2) 0.0322(17) -0.0020(15) 0.0098(13) 0.0021(15)
C(2) 0.0403(19) 0.083(3) 0.050(2) 0.001(2) 0.0188(17) -0.006(2)
C(3) 0.0407(18) 0.060(2) 0.0379(19) -0.0094(15) 0.0110(14) -0.0012(15)
C(4) 0.0479(18) 0.0483(18) 0.0381(18) -0.0080(15) 0.0141(14) -0.0065(14)
C(5) 0.0373(15) 0.0425(16) 0.048(2) 0.0027(14) 0.0146(14) -0.0022(14)
C(6) 0.0319(14) 0.0470(17) 0.0410(18) -0.0019(13) 0.0088(13) 0.0042(14)
C(7) 0.0429(18) 0.080(2) 0.043(2) -0.0172(19) 0.0055(15) -0.0015(19)
C(8) 0.060(2) 0.094(3) 0.058(2) -0.016(2) 0.012(2) 0.004(2)
C(9) 0.046(2) 0.153(5) 0.060(3) -0.005(2) 0.004(2) 0.008(3)
C(10) 0.069(3) 0.116(4) 0.060(3) -0.009(3) -0.003(2) 0.004(2)
C(11) 0.088(3) 0.113(4) 0.054(3) -0.032(3) -0.007(2) 0.017(3)
C(12) 0.055(2) 0.093(3) 0.042(2) -0.024(2) 0.0063(17) 0.009(2)
C(13) 0.051(2) 0.064(2) 0.0376(19) 0.0030(18) 0.0117(15) 0.0046(17)
C(14) 0.094(3) 0.079(3) 0.064(3) -0.005(2) 0.005(2) 0.027(2)
C(15) 0.145(6) 0.116(5) 0.091(4) -0.006(4) -0.003(4) 0.061(4)
C(16) 0.125(5) 0.109(4) 0.078(4) 0.021(4) -0.029(4) 0.026(3)
C(17) 0.068(3) 0.123(4) 0.051(2) 0.019(3) -0.004(2) -0.001(2)
C(18) 0.048(2) 0.075(2) 0.046(2) 0.0050(19) 0.0050(17) -0.0014(19)
C(19) 0.0316(14) 0.0415(16) 0.0431(18) 0.0020(12) 0.0139(13) -0.0010(13)
C(20) 0.0335(15) 0.0469(18) 0.0445(19) -0.0013(13) 0.0128(13) -0.0079(15)
C(21) 0.0396(16) 0.0522(19) 0.0384(18) -0.0065(15) 0.0092(14) -0.0071(15)
C(22) 0.0298(14) 0.0512(18) 0.0422(18) -0.0077(13) 0.0129(13) -0.0033(14)
C(23) 0.0380(16) 0.0462(17) 0.0408(19) 0.0016(14) 0.0046(14) -0.0074(14)
C(24) 0.0406(18) 0.057(2) 0.077(2) 0.0110(17) 0.0166(18) 0.006(2)
C(25) 0.049(2) 0.077(3) 0.103(4) 0.020(2) 0.008(2) 0.003(2)
C(26) 0.069(2) 0.076(3) 0.087(3) 0.035(2) 0.011(2) 0.008(2)
C(27) 0.096(3) 0.079(3) 0.067(3) 0.033(3) 0.019(2) 0.019(2)
C(28) 0.062(2) 0.063(2) 0.061(2) 0.014(2) 0.021(2) 0.017(2)
C(29) 0.0343(15) 0.059(2) 0.0427(19) -0.0022(16) 0.0112(14) 0.0018(16)
C(30) 0.0311(16) 0.077(2) 0.077(3) -0.0171(18) 0.0166(17) -0.019(2)
C(31) 0.0294(18) 0.123(4) 0.088(3) -0.015(2) 0.014(2) -0.031(3)
C(32) 0.031(2) 0.128(4) 0.096(4) -0.011(2) 0.032(2) -0.013(3)
C(33) 0.042(2) 0.098(3) 0.074(3) 0.015(2) 0.026(2) -0.003(2)
C(34) 0.0315(16) 0.065(2) 0.060(2) -0.0052(16) 0.0180(16) -0.0097(19)

loop_
_atom_type_symbol
_atom_type_description
_atom_type_scat_dispersion_real
_atom_type_scat_dispersion_imag
_atom_type_scat_source
C C 0.003 0.002
;
International Tables for Crystallography
(1992, Vol. C, Tables 4.2.6.8 and 6.1.1.4)
;
H H 0.000 0.000
;
International Tables for Crystallography
(1992, Vol. C, Table 6.1.1.4)
;
O O 0.011 0.006
;
International Tables for Crystallography
(1992, Vol. C, Tables 4.2.6.8 and 6.1.1.4)
;
P P 0.102 0.094
;
International Tables for Crystallography
(1992, Vol. C, Tables 4.2.6.8 and 6.1.1.4)
;
Ru Ru -1.259 0.836
;
International Tables for Crystallography
(1992, Vol. C, Tables 4.2.6.8 and 6.1.1.4)
;

loop_
_geom_angle_atom_site_label_1
_geom_angle_atom_site_label_2
_geom_angle_atom_site_label_3
_geom_angle
P(1) Ru(1) P(2) 152.48(3)
P(1) Ru(1) C(1) 41.26(10)
P(1) Ru(1) C(3) 42.71(10)
P(1) Ru(1) C(4) 65.48(11)
P(1) Ru(1) C(5) 65.65(11)
P(1) Ru(1) C(6) 42.74(9)
P(1) Ru(1) C(19) 132.26(9)
P(1) Ru(1) C(20) 126.55(11)
P(1) Ru(1) C(21) 137.90(11)
P(1) Ru(1) C(22) 158.32(8)
P(2) Ru(1) C(1) 143.31(10)
P(2) Ru(1) C(3) 109.95(10)
P(2) Ru(1) C(4) 94.05(11)
P(2) Ru(1) C(5) 110.21(11)
P(2) Ru(1) C(6) 145.50(10)
P(2) Ru(1) C(19) 44.43(10)
P(2) Ru(1) C(20) 69.33(11)
P(2) Ru(1) C(21) 69.08(10)
P(2) Ru(1) C(22) 44.45(8)
C(1) Ru(1) C(3) 72.45(14)
C(1) Ru(1) C(4) 104.86(15)
C(1) Ru(1) C(5) 103.92(15)
C(1) Ru(1) C(6) 70.93(14)
C(1) Ru(1) C(19) 99.76(14)
C(1) Ru(1) C(20) 85.30(15)
C(1) Ru(1) C(21) 105.86(14)
C(1) Ru(1) C(22) 142.70(13)
C(3) Ru(1) C(4) 37.20(15)
C(3) Ru(1) C(5) 65.44(12)
C(3) Ru(1) C(6) 70.11(12)
C(3) Ru(1) C(19) 112.76(12)
C(3) Ru(1) C(20) 139.23(12)
C(3) Ru(1) C(21) 175.96(13)
C(3) Ru(1) C(22) 144.82(14)
C(4) Ru(1) C(5) 38.35(12)
C(4) Ru(1) C(6) 64.65(13)
C(4) Ru(1) C(19) 124.19(13)
C(4) Ru(1) C(20) 161.18(14)
C(4) Ru(1) C(21) 146.03(15)
C(4) Ru(1) C(22) 110.97(15)
C(5) Ru(1) C(6) 36.69(15)
C(5) Ru(1) C(19) 153.97(15)
C(5) Ru(1) C(20) 155.04(11)
C(5) Ru(1) C(21) 118.61(12)
C(5) Ru(1) C(22) 97.86(13)
C(6) Ru(1) C(19) 169.33(14)
C(6) Ru(1) C(20) 134.16(13)
C(6) Ru(1) C(21) 113.03(12)
C(6) Ru(1) C(22) 115.68(12)
C(19) Ru(1) C(20) 37.24(12)
C(19) Ru(1) C(21) 63.67(11)
C(19) Ru(1) C(22) 68.40(12)
C(20) Ru(1) C(21) 36.75(12)
C(20) Ru(1) C(22) 63.64(13)
C(21) Ru(1) C(22) 36.86(14)
Ru(1) P(1) O(1) 178.56(16)
Ru(1) P(1) C(1) 54.32(14)
Ru(1) P(1) C(3) 56.10(12)
Ru(1) P(1) C(6) 57.17(12)
O(1) P(1) C(1) 127.1(2)
O(1) P(1) C(3) 123.00(18)
O(1) P(1) C(6) 122.18(17)
C(1) P(1) C(3) 93.03(19)
C(1) P(1) C(6) 91.57(16)
C(3) P(1) C(6) 89.98(17)
Ru(1) P(2) C(19) 62.07(11)
Ru(1) P(2) C(22) 62.95(12)
C(19) P(2) C(22) 90.81(16)
Ru(1) C(1) P(1) 84.42(17)
Ru(1) C(1) C(2) 141.8(3)
P(1) C(1) C(2) 133.7(3)
Ru(1) C(3) P(1) 81.19(13)
Ru(1) C(3) C(4) 70.3(2)
Ru(1) C(3) C(7) 123.1(2)
P(1) C(3) C(4) 109.6(2)
P(1) C(3) C(7) 122.6(3)
C(4) C(3) C(7) 127.0(3)
Ru(1) C(4) C(3) 72.5(2)
Ru(1) C(4) C(5) 71.3(2)
C(3) C(4) C(5) 114.0(3)
Ru(1) C(5) C(4) 70.35(19)
Ru(1) C(5) C(6) 73.6(2)
C(4) C(5) C(6) 113.2(3)
Ru(1) C(6) P(1) 80.09(12)
Ru(1) C(6) C(5) 69.7(2)
Ru(1) C(6) C(13) 129.3(2)
P(1) C(6) C(5) 110.1(2)
P(1) C(6) C(13) 121.0(3)
C(5) C(6) C(13) 127.1(3)
C(3) C(7) C(8) 112.7(3)
C(3) C(7) C(12) 112.2(3)
C(8) C(7) C(12) 111.4(3)
C(7) C(8) C(9) 111.0(4)
C(8) C(9) C(10) 112.1(4)
C(9) C(10) C(11) 111.0(4)
C(10) C(11) C(12) 111.9(5)
C(7) C(12) C(11) 109.5(4)
C(6) C(13) C(14) 109.5(3)
C(6) C(13) C(18) 113.2(3)
C(14) C(13) C(18) 109.5(3)
C(13) C(14) C(15) 110.2(4)
C(14) C(15) C(16) 111.7(6)
C(15) C(16) C(17) 112.6(6)
C(16) C(17) C(18) 111.0(4)
C(13) C(18) C(17) 110.7(4)
Ru(1) C(19) P(2) 73.50(12)
Ru(1) C(19) C(20) 70.15(19)
Ru(1) C(19) C(23) 131.8(2)
P(2) C(19) C(20) 111.3(2)
P(2) C(19) C(23) 122.2(2)
C(20) C(19) C(23) 125.8(3)
Ru(1) C(20) C(19) 72.6(2)
Ru(1) C(20) C(21) 72.4(2)
C(19) C(20) C(21) 113.4(3)
Ru(1) C(21) C(20) 70.88(19)
Ru(1) C(21) C(22) 73.16(19)
C(20) C(21) C(22) 113.7(3)
Ru(1) C(22) P(2) 72.60(10)
Ru(1) C(22) C(21) 70.0(2)
Ru(1) C(22) C(29) 129.3(2)
P(2) C(22) C(21) 110.8(2)
P(2) C(22) C(29) 124.4(3)
C(21) C(22) C(29) 124.5(2)
C(19) C(23) C(24) 116.1(3)
C(19) C(23) C(28) 108.5(2)
C(24) C(23) C(28) 109.9(3)
C(23) C(24) C(25) 110.4(4)
C(24) C(25) C(26) 112.1(4)
C(25) C(26) C(27) 111.8(4)
C(26) C(27) C(28) 111.4(4)
C(23) C(28) C(27) 110.9(3)
C(22) C(29) C(30) 109.2(3)
C(22) C(29) C(34) 112.9(2)
C(30) C(29) C(34) 109.8(3)
C(29) C(30) C(31) 112.2(4)
C(30) C(31) C(32) 112.0(3)
C(31) C(32) C(33) 110.1(5)
C(32) C(33) C(34) 112.2(4)
C(29) C(34) C(33) 111.9(3)
C(1) C(2) H(1) 122(3)
C(1) C(2) H(2) 124(3)
H(1) C(2) H(2) 114(4)
Ru(1) C(4) H(3) 124.3(3)
C(3) C(4) H(3) 122.8(3)
C(5) C(4) H(3) 123.3(4)
Ru(1) C(5) H(4) 124.4(3)
C(4) C(5) H(4) 123.4(4)
C(6) C(5) H(4) 123.4(4)
C(3) C(7) H(5) 106.8(4)
C(8) C(7) H(5) 106.6(5)
C(12) C(7) H(5) 106.8(5)
C(7) C(8) H(6) 108.9(5)
C(7) C(8) H(7) 108.4(5)
C(9) C(8) H(6) 110.0(5)
C(9) C(8) H(7) 109.1(5)
H(6) C(8) H(7) 109.5(7)
C(8) C(9) H(8) 109.0(5)
C(8) C(9) H(9) 108.4(6)
C(10) C(9) H(8) 108.2(7)
C(10) C(9) H(9) 109.5(6)
H(8) C(9) H(9) 109.5(7)
C(9) C(10) H(10) 109.4(7)
C(9) C(10) H(11) 107.9(7)
C(11) C(10) H(10) 109.8(7)
C(11) C(10) H(11) 109.1(7)
H(10) C(10) H(11) 109.5(7)
C(10) C(11) H(12) 109.4(7)
C(10) C(11) H(13) 107.9(6)
C(12) C(11) H(12) 109.7(5)
C(12) C(11) H(13) 108.4(6)
H(12) C(11) H(13) 109.5(8)
C(7) C(12) H(14) 108.9(5)
C(7) C(12) H(15) 109.4(4)
C(11) C(12) H(14) 110.0(4)
C(11) C(12) H(15) 109.6(5)
H(14) C(12) H(15) 109.5(6)
C(6) C(13) H(16) 108.3(3)
C(14) C(13) H(16) 108.1(5)
C(18) C(13) H(16) 108.0(4)
C(13) C(14) H(17) 109.2(6)
C(13) C(14) H(18) 108.5(5)
C(15) C(14) H(17) 109.8(6)
C(15) C(14) H(18) 109.7(7)
H(17) C(14) H(18) 109.5(7)
C(14) C(15) H(19) 108.8(7)
C(14) C(15) H(20) 109.8(7)
C(16) C(15) H(19) 109.1(8)
C(16) C(15) H(20) 108.0(8)
H(19) C(15) H(20) 109.5(11)
C(15) C(16) H(21) 107.6(7)
C(15) C(16) H(22) 110.6(9)
C(17) C(16) H(21) 107.3(8)
C(17) C(16) H(22) 109.2(7)
H(21) C(16) H(22) 109.5(9)
C(16) C(17) H(23) 110.4(6)
C(16) C(17) H(24) 107.5(7)
C(18) C(17) H(23) 109.2(6)
C(18) C(17) H(24) 109.2(5)
H(23) C(17) H(24) 109.5(7)
C(13) C(18) H(25) 108.9(4)
C(13) C(18) H(26) 109.1(4)
C(17) C(18) H(25) 109.1(4)
C(17) C(18) H(26) 109.4(4)
H(25) C(18) H(26) 109.5(6)
Ru(1) C(20) H(27) 123.3(3)
C(19) C(20) H(27) 123.4(3)
C(21) C(20) H(27) 123.1(3)
Ru(1) C(21) H(28) 124.0(3)
C(20) C(21) H(28) 123.3(4)
C(22) C(21) H(28) 123.0(4)
C(19) C(23) H(29) 107.3(3)
C(24) C(23) H(29) 107.8(3)
C(28) C(23) H(29) 106.9(4)
C(23) C(24) H(30) 109.1(4)
C(23) C(24) H(31) 108.6(5)
C(25) C(24) H(30) 109.1(4)
C(25) C(24) H(31) 110.1(4)
H(30) C(24) H(31) 109.5(6)
C(24) C(25) H(32) 108.0(6)
C(24) C(25) H(33) 109.3(5)
C(26) C(25) H(32) 108.8(5)
C(26) C(25) H(33) 109.2(7)
H(32) C(25) H(33) 109.5(7)
C(25) C(26) H(34) 109.0(6)
C(25) C(26) H(35) 109.6(5)
C(27) C(26) H(34) 108.1(6)
C(27) C(26) H(35) 108.9(7)
H(34) C(26) H(35) 109.5(7)
C(26) C(27) H(36) 110.0(7)
C(26) C(27) H(37) 108.0(6)
C(28) C(27) H(36) 109.7(5)
C(28) C(27) H(37) 108.2(6)
H(36) C(27) H(37) 109.5(8)
C(23) C(28) H(38) 109.8(5)
C(23) C(28) H(39) 108.6(5)
C(27) C(28) H(38) 109.2(5)
C(27) C(28) H(39) 108.7(5)
H(38) C(28) H(39) 109.5(6)
C(22) C(29) H(40) 108.6(4)
C(30) C(29) H(40) 108.1(3)
C(34) C(29) H(40) 108.0(4)
C(29) C(30) H(41) 109.4
C(29) C(30) H(42) 108.7
C(31) C(30) H(41) 109.6
C(31) C(30) H(42) 107.5
H(41) C(30) H(42) 109.5
C(30) C(31) H(43) 107.4
C(30) C(31) H(44) 110.7
C(32) C(31) H(43) 106.9
C(32) C(31) H(44) 110.2
H(43) C(31) H(44) 109.5
C(31) C(32) H(45) 110.6
C(31) C(32) H(46) 107.0
C(33) C(32) H(45) 111.1
C(33) C(32) H(46) 108.5
H(45) C(32) H(46) 109.5
C(32) C(33) H(47) 108.6
C(32) C(33) H(48) 108.4
C(34) C(33) H(47) 108.7
C(34) C(33) H(48) 109.4
H(47) C(33) H(48) 109.5
C(29) C(34) H(49) 108.3
C(29) C(34) H(50) 109.2
C(33) C(34) H(49) 108.2
C(33) C(34) H(50) 109.7
H(49) C(34) H(50) 109.5

loop_
_geom_bond_atom_site_label_1
_geom_bond_atom_site_label_2
_geom_bond_distance
Ru(1) P(1) 2.6360(11)
Ru(1) P(2) 2.4345(10)
Ru(1) C(1) 2.152(4)
Ru(1) C(3) 2.214(3)
Ru(1) C(4) 2.187(3)
Ru(1) C(5) 2.199(3)
Ru(1) C(6) 2.249(3)
Ru(1) C(19) 2.243(3)
Ru(1) C(20) 2.211(3)
Ru(1) C(21) 2.230(3)
Ru(1) C(22) 2.272(3)
P(1) O(1) 1.479(3)
P(1) C(1) 1.747(4)
P(1) C(3) 1.809(4)
P(1) C(6) 1.816(3)
P(2) C(19) 1.778(4)
P(2) C(22) 1.787(3)
C(1) C(2) 1.315(6)
C(3) C(4) 1.404(5)
C(3) C(7) 1.536(4)
C(4) C(5) 1.441(4)
C(5) C(6) 1.401(6)
C(6) C(13) 1.505(4)
C(7) C(8) 1.495(7)
C(7) C(12) 1.529(7)
C(8) C(9) 1.530(6)
C(9) C(10) 1.523(9)
C(10) C(11) 1.475(9)
C(11) C(12) 1.558(6)
C(13) C(14) 1.537(7)
C(13) C(18) 1.531(6)
C(14) C(15) 1.549(8)
C(15) C(16) 1.453(11)
C(16) C(17) 1.501(9)
C(17) C(18) 1.540(6)
C(19) C(20) 1.422(5)
C(19) C(23) 1.520(4)
C(20) C(21) 1.400(4)
C(21) C(22) 1.424(5)
C(22) C(29) 1.515(4)
C(23) C(24) 1.503(6)
C(23) C(28) 1.532(6)
C(24) C(25) 1.528(6)
C(25) C(26) 1.506(7)
C(26) C(27) 1.502(9)
C(27) C(28) 1.526(6)
C(29) C(30) 1.520(5)
C(29) C(34) 1.525(6)
C(30) C(31) 1.531(6)
C(31) C(32) 1.530(9)
C(32) C(33) 1.500(7)
C(33) C(34) 1.517(5)
C(2) H(1) 0.91(6)
C(2) H(2) 0.84(3)
C(4) H(3) 0.950(6)
C(5) H(4) 0.950(5)
C(7) H(5) 0.950(7)
C(8) H(6) 0.950(8)
C(8) H(7) 0.950(8)
C(9) H(8) 0.950(10)
C(9) H(9) 0.950(9)
C(10) H(10) 0.950(7)
C(10) H(11) 0.950(9)
C(11) H(12) 0.950(10)
C(11) H(13) 0.950(9)
C(12) H(14) 0.950(7)
C(12) H(15) 0.950(7)
C(13) H(16) 0.950(6)
C(14) H(17) 0.950(9)
C(14) H(18) 0.950(8)
C(15) H(19) 0.950(11)
C(15) H(20) 0.950(13)
C(16) H(21) 0.950(12)
C(16) H(22) 0.950(9)
C(17) H(23) 0.950(8)
C(17) H(24) 0.950(9)
C(18) H(25) 0.950(6)
C(18) H(26) 0.950(7)
C(20) H(27) 0.950(5)
C(21) H(28) 0.950(4)
C(23) H(29) 0.950(5)
C(24) H(30) 0.950(6)
C(24) H(31) 0.950(6)
C(25) H(32) 0.950(10)
C(25) H(33) 0.950(8)
C(26) H(34) 0.950(8)
C(26) H(35) 0.950(6)
C(27) H(36) 0.950(8)
C(27) H(37) 0.950(8)
C(28) H(38) 0.950(8)
C(28) H(39) 0.950(6)
C(29) H(40) 0.950(5)
C(30) H(41) 0.950
C(30) H(42) 0.950
C(31) H(43) 0.950
C(31) H(44) 0.950
C(32) H(45) 0.950
C(32) H(46) 0.950
C(33) H(47) 0.950
C(33) H(48) 0.950
C(34) H(49) 0.950
C(34) H(50) 0.950

loop_
_geom_torsion_atom_site_label_1
_geom_torsion_atom_site_label_2
_geom_torsion_atom_site_label_3
_geom_torsion_atom_site_label_4
_geom_torsion
P(1) Ru(1) P(2) C(19) -96.97(13)
P(1) Ru(1) P(2) C(22) 156.24(14)
P(2) Ru(1) P(1) O(1) -60(4)
P(2) Ru(1) P(1) C(1) 116.35(14)
P(2) Ru(1) P(1) C(3) -7.77(17)
P(2) Ru(1) P(1) C(6) -123.43(15)
P(1) Ru(1) C(1) C(2) -177.0(5)
C(1) Ru(1) P(1) O(1) -176(4)
C(1) Ru(1) P(1) C(3) -124.1(2)
C(1) Ru(1) P(1) C(6) 120.22(19)
P(1) Ru(1) C(3) C(4) 114.5(2)
P(1) Ru(1) C(3) C(7) -123.4(4)
C(3) Ru(1) P(1) O(1) -52(4)
C(3) Ru(1) P(1) C(1) 124.1(2)
C(3) Ru(1) P(1) C(6) -115.7(2)
P(1) Ru(1) C(4) C(3) -42.70(19)
P(1) Ru(1) C(4) C(5) 81.2(2)
C(4) Ru(1) P(1) O(1) -15(4)
C(4) Ru(1) P(1) C(1) 161.31(16)
C(4) Ru(1) P(1) C(3) 37.19(17)
C(4) Ru(1) P(1) C(6) -78.47(17)
P(1) Ru(1) C(5) C(4) -80.7(2)
P(1) Ru(1) C(5) C(6) 42.11(16)
C(5) Ru(1) P(1) O(1) 28(4)
C(5) Ru(1) P(1) C(1) -156.39(16)
C(5) Ru(1) P(1) C(3) 79.49(18)
C(5) Ru(1) P(1) C(6) -36.17(17)
P(1) Ru(1) C(6) C(5) -115.8(2)
P(1) Ru(1) C(6) C(13) 122.2(4)
C(6) Ru(1) P(1) O(1) 64(4)
C(6) Ru(1) P(1) C(1) -120.22(19)
C(6) Ru(1) P(1) C(3) 115.7(2)
P(1) Ru(1) C(19) P(2) 141.70(7)
P(1) Ru(1) C(19) C(20) -97.7(2)
P(1) Ru(1) C(19) C(23) 23.0(4)
C(19) Ru(1) P(1) O(1) -129(4)
C(19) Ru(1) P(1) C(1) 46.47(18)
C(19) Ru(1) P(1) C(3) -77.65(19)
C(19) Ru(1) P(1) C(6) 166.69(19)
P(1) Ru(1) C(20) C(19) 114.1(2)
P(1) Ru(1) C(20) C(21) -123.4(2)
C(20) Ru(1) P(1) O(1) -178(4)
C(20) Ru(1) P(1) C(1) -1.81(16)
C(20) Ru(1) P(1) C(3) -125.93(18)
C(20) Ru(1) P(1) C(6) 118.41(18)
P(1) Ru(1) C(21) C(20) 90.1(2)
P(1) Ru(1) C(21) C(22) -146.56(16)
C(21) Ru(1) P(1) O(1) 134(4)
C(21) Ru(1) P(1) C(1) -49.95(19)
C(21) Ru(1) P(1) C(3) -174.1(2)
C(21) Ru(1) P(1) C(6) 70.3(2)
P(1) Ru(1) C(22) P(2) -149.75(18)
P(1) Ru(1) C(22) C(21) 89.6(3)
P(1) Ru(1) C(22) C(29) -29.1(5)
C(22) Ru(1) P(1) O(1) 71(4)
C(22) Ru(1) P(1) C(1) -113.4(3)
C(22) Ru(1) P(1) C(3) 122.5(3)
C(22) Ru(1) P(1) C(6) 6.8(3)
P(2) Ru(1) C(1) P(1) -136.13(11)
P(2) Ru(1) C(1) C(2) 46.9(4)
C(1) Ru(1) P(2) C(19) -15.42(19)
C(1) Ru(1) P(2) C(22) -122.2(2)
P(2) Ru(1) C(3) P(1) 176.19(8)
P(2) Ru(1) C(3) C(4) -69.3(2)
P(2) Ru(1) C(3) C(7) 52.8(3)
C(3) Ru(1) P(2) C(19) -102.57(15)
C(3) Ru(1) P(2) C(22) 150.64(17)
P(2) Ru(1) C(4) C(3) 118.2(2)
P(2) Ru(1) C(4) C(5) -118.0(2)
C(4) Ru(1) P(2) C(19) -137.10(14)
C(4) Ru(1) P(2) C(22) 116.11(16)
P(2) Ru(1) C(5) C(4) 69.9(2)
P(2) Ru(1) C(5) C(6) -167.35(15)
C(5) Ru(1) P(2) C(19) -172.84(14)
C(5) Ru(1) P(2) C(22) 80.38(16)
P(2) Ru(1) C(6) P(1) 137.10(10)
P(2) Ru(1) C(6) C(5) 21.3(2)
P(2) Ru(1) C(6) C(13) -100.7(3)
C(6) Ru(1) P(2) C(19) 173.80(18)
C(6) Ru(1) P(2) C(22) 67.0(2)
P(2) Ru(1) C(19) C(20) 120.6(2)
P(2) Ru(1) C(19) C(23) -118.7(3)
C(19) Ru(1) P(2) C(22) -106.79(17)
P(2) Ru(1) C(20) C(19) -40.10(19)
P(2) Ru(1) C(20) C(21) 82.4(2)
C(20) Ru(1) P(2) C(19) 33.83(13)
C(20) Ru(1) P(2) C(22) -72.96(16)
P(2) Ru(1) C(21) C(20) -83.1(2)
P(2) Ru(1) C(21) C(22) 40.17(17)
C(21) Ru(1) P(2) C(19) 73.24(14)
C(21) Ru(1) P(2) C(22) -33.55(17)
P(2) Ru(1) C(22) C(21) -120.6(2)
P(2) Ru(1) C(22) C(29) 120.6(3)
C(22) Ru(1) P(2) C(19) 106.79(17)
C(1) Ru(1) C(3) P(1) 34.93(13)
C(1) Ru(1) C(3) C(4) 149.5(2)
C(1) Ru(1) C(3) C(7) -88.5(3)
C(3) Ru(1) C(1) P(1) -36.08(12)
C(3) Ru(1) C(1) C(2) 146.9(4)
C(1) Ru(1) C(4) C(3) -30.1(2)
C(1) Ru(1) C(4) C(5) 93.8(2)
C(4) Ru(1) C(1) P(1) -17.56(15)
C(4) Ru(1) C(1) C(2) 165.4(4)
C(1) Ru(1) C(5) C(4) -96.5(2)
C(1) Ru(1) C(5) C(6) 26.3(2)
C(5) Ru(1) C(1) P(1) 22.08(14)
C(5) Ru(1) C(1) C(2) -154.9(4)
C(1) Ru(1) C(6) P(1) -37.08(13)
C(1) Ru(1) C(6) C(5) -152.9(2)
C(1) Ru(1) C(6) C(13) 85.2(3)
C(6) Ru(1) C(1) P(1) 38.36(12)
C(6) Ru(1) C(1) C(2) -138.6(4)
C(1) Ru(1) C(19) P(2) 170.72(11)
C(1) Ru(1) C(19) C(20) -68.7(2)
C(1) Ru(1) C(19) C(23) 52.0(3)
C(19) Ru(1) C(1) P(1) -147.02(12)
C(19) Ru(1) C(1) C(2) 36.0(4)
C(1) Ru(1) C(20) C(19) 112.9(2)
C(1) Ru(1) C(20) C(21) -124.6(2)
C(20) Ru(1) C(1) P(1) 178.54(13)
C(20) Ru(1) C(1) C(2) 1.5(4)
C(1) Ru(1) C(21) C(20) 58.5(2)
C(1) Ru(1) C(21) C(22) -178.21(19)
C(21) Ru(1) C(1) P(1) 147.76(12)
C(21) Ru(1) C(1) C(2) -29.2(4)
C(1) Ru(1) C(22) P(2) 123.47(19)
C(1) Ru(1) C(22) C(21) 2.8(3)
C(1) Ru(1) C(22) C(29) -115.9(3)
C(22) Ru(1) C(1) P(1) 145.98(16)
C(22) Ru(1) C(1) C(2) -31.0(5)
C(3) Ru(1) C(4) C(5) 123.8(3)
C(4) Ru(1) C(3) P(1) -114.5(2)
C(4) Ru(1) C(3) C(7) 122.0(4)
C(3) Ru(1) C(5) C(4) -33.5(2)
C(3) Ru(1) C(5) C(6) 89.3(2)
C(5) Ru(1) C(3) P(1) -80.03(16)
C(5) Ru(1) C(3) C(4) 34.5(2)
C(5) Ru(1) C(3) C(7) 156.6(4)
C(3) Ru(1) C(6) P(1) 40.55(14)
C(3) Ru(1) C(6) C(5) -75.3(2)
C(3) Ru(1) C(6) C(13) 162.8(4)
C(6) Ru(1) C(3) P(1) -40.59(14)
C(6) Ru(1) C(3) C(4) 74.0(2)
C(6) Ru(1) C(3) C(7) -164.0(3)
C(3) Ru(1) C(19) P(2) 95.77(14)
C(3) Ru(1) C(19) C(20) -143.6(2)
C(3) Ru(1) C(19) C(23) -22.9(4)
C(19) Ru(1) C(3) P(1) 128.38(14)
C(19) Ru(1) C(3) C(4) -117.1(2)
C(19) Ru(1) C(3) C(7) 5.0(3)
C(3) Ru(1) C(20) C(19) 56.9(3)
C(3) Ru(1) C(20) C(21) 179.3(2)
C(20) Ru(1) C(3) P(1) 95.0(2)
C(20) Ru(1) C(3) C(4) -150.4(2)
C(20) Ru(1) C(3) C(7) -28.4(4)
C(3) Ru(1) C(21) C(20) -6(2)
C(3) Ru(1) C(21) C(22) 117(2)
C(21) Ru(1) C(3) P(1) 101(2)
C(21) Ru(1) C(3) C(4) -145(2)
C(21) Ru(1) C(3) C(7) -23(2)
C(3) Ru(1) C(22) P(2) -53.1(2)
C(3) Ru(1) C(22) C(21) -173.7(2)
C(3) Ru(1) C(22) C(29) 67.5(4)
C(22) Ru(1) C(3) P(1) -147.24(16)
C(22) Ru(1) C(3) C(4) -32.7(3)
C(22) Ru(1) C(3) C(7) 89.3(4)
C(4) Ru(1) C(5) C(6) 122.8(3)
C(5) Ru(1) C(4) C(3) -123.8(3)
C(4) Ru(1) C(6) P(1) 80.57(15)
C(4) Ru(1) C(6) C(5) -35.26(19)
C(4) Ru(1) C(6) C(13) -157.2(4)
C(6) Ru(1) C(4) C(3) -90.1(2)
C(6) Ru(1) C(4) C(5) 33.8(2)
C(4) Ru(1) C(19) P(2) 55.17(17)
C(4) Ru(1) C(19) C(20) 175.8(2)
C(4) Ru(1) C(19) C(23) -63.5(4)
C(19) Ru(1) C(4) C(3) 83.0(2)
C(19) Ru(1) C(4) C(5) -153.1(2)
C(4) Ru(1) C(20) C(19) -10.9(5)
C(4) Ru(1) C(20) C(21) 111.5(4)
C(20) Ru(1) C(4) C(3) 91.0(4)
C(20) Ru(1) C(4) C(5) -145.2(3)
C(4) Ru(1) C(21) C(20) -147.5(2)
C(4) Ru(1) C(21) C(22) -24.2(3)
C(21) Ru(1) C(4) C(3) 175.8(2)
C(21) Ru(1) C(4) C(5) -60.3(3)
C(4) Ru(1) C(22) P(2) -73.58(14)
C(4) Ru(1) C(22) C(21) 165.79(19)
C(4) Ru(1) C(22) C(29) 47.1(3)
C(22) Ru(1) C(4) C(3) 160.5(2)
C(22) Ru(1) C(4) C(5) -75.6(2)
C(5) Ru(1) C(6) P(1) 115.8(2)
C(5) Ru(1) C(6) C(13) -121.9(4)
C(6) Ru(1) C(5) C(4) -122.8(3)
C(5) Ru(1) C(19) P(2) 15.5(2)
C(5) Ru(1) C(19) C(20) 136.1(2)
C(5) Ru(1) C(19) C(23) -103.3(4)
C(19) Ru(1) C(5) C(4) 58.4(3)
C(19) Ru(1) C(5) C(6) -178.8(2)
C(5) Ru(1) C(20) C(19) -133.8(3)
C(5) Ru(1) C(20) C(21) -11.3(5)
C(20) Ru(1) C(5) C(4) 154.1(3)
C(20) Ru(1) C(5) C(6) -83.1(4)
C(5) Ru(1) C(21) C(20) 174.6(2)
C(5) Ru(1) C(21) C(22) -62.1(2)
C(21) Ru(1) C(5) C(4) 146.4(2)
C(21) Ru(1) C(5) C(6) -90.8(2)
C(5) Ru(1) C(22) P(2) -110.94(14)
C(5) Ru(1) C(22) C(21) 128.4(2)
C(5) Ru(1) C(22) C(29) 9.7(3)
C(22) Ru(1) C(5) C(4) 114.1(2)
C(22) Ru(1) C(5) C(6) -123.16(19)
C(6) Ru(1) C(19) P(2) -160.7(5)
C(6) Ru(1) C(19) C(20) -40.1(6)
C(6) Ru(1) C(19) C(23) 80.6(6)
C(19) Ru(1) C(6) P(1) -67.0(6)
C(19) Ru(1) C(6) C(5) 177.2(5)
C(19) Ru(1) C(6) C(13) 55.3(7)
C(6) Ru(1) C(20) C(19) 170.4(2)
C(6) Ru(1) C(20) C(21) -67.1(3)
C(20) Ru(1) C(6) P(1) -99.91(17)
C(20) Ru(1) C(6) C(5) 144.3(2)
C(20) Ru(1) C(6) C(13) 22.3(4)
C(6) Ru(1) C(21) C(20) 134.1(2)
C(6) Ru(1) C(21) C(22) -102.6(2)
C(21) Ru(1) C(6) P(1) -136.70(14)
C(21) Ru(1) C(6) C(5) 107.5(2)
C(21) Ru(1) C(6) C(13) -14.5(4)
C(6) Ru(1) C(22) P(2) -144.64(13)
C(6) Ru(1) C(22) C(21) 94.7(2)
C(6) Ru(1) C(22) C(29) -24.0(3)
C(22) Ru(1) C(6) P(1) -177.22(13)
C(22) Ru(1) C(6) C(5) 67.0(2)
C(22) Ru(1) C(6) C(13) -55.0(4)
C(19) Ru(1) C(20) C(21) 122.5(3)
C(20) Ru(1) C(19) P(2) -120.6(2)
C(20) Ru(1) C(19) C(23) 120.7(4)
C(19) Ru(1) C(21) C(20) -34.7(2)
C(19) Ru(1) C(21) C(22) 88.6(2)
C(21) Ru(1) C(19) P(2) -86.32(15)
C(21) Ru(1) C(19) C(20) 34.3(2)
C(21) Ru(1) C(19) C(23) 155.0(4)
C(19) Ru(1) C(22) P(2) 46.13(13)
C(19) Ru(1) C(22) C(21) -74.5(2)
C(19) Ru(1) C(22) C(29) 166.8(3)
C(22) Ru(1) C(19) P(2) -46.15(12)
C(22) Ru(1) C(19) C(20) 74.4(2)
C(22) Ru(1) C(19) C(23) -164.9(4)
C(20) Ru(1) C(21) C(22) 123.3(3)
C(21) Ru(1) C(20) C(19) -122.5(3)
C(20) Ru(1) C(22) P(2) 86.71(14)
C(20) Ru(1) C(22) C(21) -33.92(19)
C(20) Ru(1) C(22) C(29) -152.6(3)
C(22) Ru(1) C(20) C(19) -88.4(2)
C(22) Ru(1) C(20) C(21) 34.0(2)
C(21) Ru(1) C(22) P(2) 120.6(2)
C(21) Ru(1) C(22) C(29) -118.7(4)
C(22) Ru(1) C(21) C(20) -123.3(3)
Ru(1) P(1) C(1) C(2) 177.4(4)
Ru(1) P(1) C(3) C(4) -65.4(2)
Ru(1) P(1) C(3) C(7) 123.9(3)
Ru(1) P(1) C(6) C(5) 64.0(2)
Ru(1) P(1) C(6) C(13) -130.2(3)
O(1) P(1) C(1) Ru(1) 179.87(15)
O(1) P(1) C(1) C(2) -2.7(4)
O(1) P(1) C(3) Ru(1) 178.65(17)
O(1) P(1) C(3) C(4) 113.3(3)
O(1) P(1) C(3) C(7) -57.5(4)
O(1) P(1) C(6) Ru(1) -178.47(18)
O(1) P(1) C(6) C(5) -114.5(2)
O(1) P(1) C(6) C(13) 51.3(3)
C(1) P(1) C(3) Ru(1) -42.33(14)
C(1) P(1) C(3) C(4) -107.7(2)
C(1) P(1) C(3) C(7) 81.6(3)
C(3) P(1) C(1) Ru(1) 43.48(13)
C(3) P(1) C(1) C(2) -139.1(3)
C(1) P(1) C(6) Ru(1) 44.60(16)
C(1) P(1) C(6) C(5) 108.6(2)
C(1) P(1) C(6) C(13) -85.6(3)
C(6) P(1) C(1) Ru(1) -46.58(15)
C(6) P(1) C(1) C(2) 130.9(3)
C(3) P(1) C(6) Ru(1) -48.43(15)
C(3) P(1) C(6) C(5) 15.6(2)
C(3) P(1) C(6) C(13) -178.6(3)
C(6) P(1) C(3) Ru(1) 49.24(14)
C(6) P(1) C(3) C(4) -16.1(2)
C(6) P(1) C(3) C(7) 173.1(3)
Ru(1) P(2) C(19) C(20) -60.3(2)
Ru(1) P(2) C(19) C(23) 129.4(3)
Ru(1) P(2) C(22) C(21) 59.8(2)
Ru(1) P(2) C(22) C(29) -126.2(3)
C(19) P(2) C(22) Ru(1) -57.78(13)
C(19) P(2) C(22) C(21) 2.1(2)
C(19) P(2) C(22) C(29) 176.0(3)
C(22) P(2) C(19) Ru(1) 58.51(13)
C(22) P(2) C(19) C(20) -1.8(2)
C(22) P(2) C(19) C(23) -172.1(2)
Ru(1) C(3) C(4) C(5) -59.4(2)
Ru(1) C(3) C(7) C(8) 157.5(3)
Ru(1) C(3) C(7) C(12) -75.9(4)
P(1) C(3) C(4) Ru(1) 72.6(2)
P(1) C(3) C(4) C(5) 13.1(4)
P(1) C(3) C(7) C(8) 55.9(5)
P(1) C(3) C(7) C(12) -177.5(3)
C(4) C(3) C(7) C(8) -113.1(5)
C(4) C(3) C(7) C(12) 13.5(6)
C(7) C(3) C(4) Ru(1) -117.2(4)
C(7) C(3) C(4) C(5) -176.7(3)
Ru(1) C(4) C(5) C(6) -61.3(2)
C(3) C(4) C(5) Ru(1) 60.1(2)
C(3) C(4) C(5) C(6) -1.3(4)
Ru(1) C(5) C(6) P(1) -70.72(18)
Ru(1) C(5) C(6) C(13) 124.6(3)
C(4) C(5) C(6) Ru(1) 59.5(2)
C(4) C(5) C(6) P(1) -11.2(3)
C(4) C(5) C(6) C(13) -175.9(3)
Ru(1) C(6) C(13) C(14) 174.5(3)
Ru(1) C(6) C(13) C(18) 51.9(5)
P(1) C(6) C(13) C(14) -82.0(4)
P(1) C(6) C(13) C(18) 155.4(3)
C(5) C(6) C(13) C(14) 81.1(5)
C(5) C(6) C(13) C(18) -41.4(5)
C(3) C(7) C(8) C(9) -176.9(4)
C(3) C(7) C(12) C(11) 176.4(4)
C(8) C(7) C(12) C(11) -56.2(5)
C(12) C(7) C(8) C(9) 56.1(5)
C(7) C(8) C(9) C(10) -54.7(7)
C(8) C(9) C(10) C(11) 54.5(7)
C(9) C(10) C(11) C(12) -55.5(7)
C(10) C(11) C(12) C(7) 56.4(6)
C(6) C(13) C(14) C(15) 179.2(5)
C(6) C(13) C(18) C(17) 178.7(4)
C(14) C(13) C(18) C(17) 56.2(5)
C(18) C(13) C(14) C(15) -56.1(6)
C(13) C(14) C(15) C(16) 56.6(8)
C(14) C(15) C(16) C(17) -56.4(8)
C(15) C(16) C(17) C(18) 55.9(8)
C(16) C(17) C(18) C(13) -55.5(6)
Ru(1) C(19) C(20) C(21) -61.2(2)
Ru(1) C(19) C(23) C(24) -57.6(4)
Ru(1) C(19) C(23) C(28) 178.1(3)
P(2) C(19) C(20) Ru(1) 62.32(18)
P(2) C(19) C(20) C(21) 1.1(4)
P(2) C(19) C(23) C(24) -154.0(2)
P(2) C(19) C(23) C(28) 81.7(3)
C(20) C(19) C(23) C(24) 37.1(5)
C(20) C(19) C(23) C(28) -87.2(4)
C(23) C(19) C(20) Ru(1) -127.8(3)
C(23) C(19) C(20) C(21) 171.0(3)
Ru(1) C(20) C(21) C(22) -60.9(2)
C(19) C(20) C(21) Ru(1) 61.4(2)
C(19) C(20) C(21) C(22) 0.5(4)
Ru(1) C(21) C(22) P(2) -61.41(18)
Ru(1) C(21) C(22) C(29) 124.6(3)
C(20) C(21) C(22) Ru(1) 59.6(2)
C(20) C(21) C(22) P(2) -1.8(4)
C(20) C(21) C(22) C(29) -175.8(3)
Ru(1) C(22) C(29) C(30) 164.6(3)
Ru(1) C(22) C(29) C(34) -72.9(4)
P(2) C(22) C(29) C(30) -100.0(3)
P(2) C(22) C(29) C(34) 22.4(4)
C(21) C(22) C(29) C(30) 73.1(4)
C(21) C(22) C(29) C(34) -164.4(3)
C(19) C(23) C(24) C(25) 178.8(3)
C(19) C(23) C(28) C(27) -174.3(4)
C(24) C(23) C(28) C(27) 57.8(5)
C(28) C(23) C(24) C(25) -57.6(4)
C(23) C(24) C(25) C(26) 56.3(6)
C(24) C(25) C(26) C(27) -53.9(6)
C(25) C(26) C(27) C(28) 53.4(5)
C(26) C(27) C(28) C(23) -55.5(5)
C(22) C(29) C(30) C(31) 178.1(4)
C(22) C(29) C(34) C(33) -177.1(3)
C(30) C(29) C(34) C(33) -55.0(4)
C(34) C(29) C(30) C(31) 53.8(5)
C(29) C(30) C(31) C(32) -54.3(6)
C(30) C(31) C(32) C(33) 54.0(6)
C(31) C(32) C(33) C(34) -55.5(5)
C(32) C(33) C(34) C(29) 57.2(6)
